data_7049439
loop_
_publ_author_name
'Rosenzweig, Michael W.'
'H\"ummer, Julian'
'Scheurer, Andreas'
'Lamsfus, Carlos Alvarez'
'Heinemann, Frank W.'
'Maron, Laurent'
'Mazzanti, Marinella'
'Meyer, Karsten'

_publ_section_title
;
 A complete series of uranium(iv) complexes with terminal
 hydrochalcogenido (EH) and chalcogenido (E) ligands E = O, S, Se, Te.
;
_journal_issue 29
_journal_name_full 'Dalton transactions (Cambridge, England : 2003)'
_journal_page_first 10853
_journal_page_last 10864
_journal_paper_doi 10.1039/c9dt00530g
_journal_volume 48
_journal_year 2019
_chemical_formula_moiety 'C60 H79 N3 O3 Te U, 3(C1 H2 Cl2)'
_chemical_formula_sum 'C63 H85 Cl6 N3 O3 Te U'
_chemical_formula_weight 1510.67
_space_group_crystal_system monoclinic
_space_group_IT_number 14
_space_group_name_Hall '-P 2yn'
_space_group_name_H-M_alt 'P 1 21/n 1'
_symmetry_space_group_name_Hall '-P 2yn'
_symmetry_space_group_name_H-M 'P 1 21/n 1'
_atom_sites_solution_hydrogens geom
_audit_creation_date 2019-01-24
_audit_creation_method
;
Olex2 1.2
(compiled 2018.05.29 svn.r3508 for OlexSys, GUI svn.r5506)
;
_audit_update_record
;
2019-01-25 deposited with the CCDC.    2019-03-25 downloaded from the CCDC.
;
_cell_angle_alpha 90
_cell_angle_beta 90.534(2)
_cell_angle_gamma 90
_cell_formula_units_Z 4
_cell_length_a 10.3450(4)
_cell_length_b 25.1895(11)
_cell_length_c 23.6311(9)
_cell_measurement_reflns_used 9627
_cell_measurement_temperature 100(2)
_cell_measurement_theta_max 27.04
_cell_measurement_theta_min 2.29
_cell_volume 6157.7(4)
_computing_cell_refinement 'Bruker SAINT'
_computing_data_collection 'Bruker APEX2'
_computing_data_reduction 'Bruker SAINT'
_computing_molecular_graphics 'SHELXTL 6.12 (Bruker AXS, 2002)'
_computing_publication_material 'Olex2 (Dolomanov et al., 2009)'
_computing_structure_refinement 'SHELXL-2016/6 (Sheldrick, 2015)'
_computing_structure_solution 'SHELX XT 2014/5 (Sheldrick, 2015)'
_diffrn_ambient_temperature 100(2)
_diffrn_detector_area_resol_mean 83.33
_diffrn_measured_fraction_theta_full 0.999
_diffrn_measured_fraction_theta_max 0.981
_diffrn_measurement_device_type 'Bruker Smart APEX II CCD area detector'
_diffrn_measurement_method 'phi and omega scans'
_diffrn_radiation_monochromator 'Triumph curved graphite'
_diffrn_radiation_type MoK\a
_diffrn_radiation_wavelength 0.71073
_diffrn_reflns_av_R_equivalents 0.0916
_diffrn_reflns_av_unetI/netI 0.0636
_diffrn_reflns_Laue_measured_fraction_full 0.999
_diffrn_reflns_Laue_measured_fraction_max 0.981
_diffrn_reflns_limit_h_max 12
_diffrn_reflns_limit_h_min -12
_diffrn_reflns_limit_k_max 29
_diffrn_reflns_limit_k_min -31
_diffrn_reflns_limit_l_max 29
_diffrn_reflns_limit_l_min -29
_diffrn_reflns_number 110112
_diffrn_reflns_point_group_measured_fraction_full 0.999
_diffrn_reflns_point_group_measured_fraction_max 0.981
_diffrn_reflns_theta_full 25.242
_diffrn_reflns_theta_max 26.371
_diffrn_reflns_theta_min 2.128
_diffrn_source 'fine-focus sealed tube'
_exptl_absorpt_coefficient_mu 3.408
_exptl_absorpt_correction_T_max 0.7458
_exptl_absorpt_correction_T_min 0.6120
_exptl_absorpt_correction_type multi-scan
_exptl_absorpt_process_details
;
SADABS-2012/1 (Bruker,2012) was used for absorption correction.
wR2(int) was 0.0796 before and 0.0598 after correction.
The Ratio of minimum to maximum transmission is 0.8206.
The \l/2 correction factor is 0.0015.
;
_exptl_crystal_colour yellow
_exptl_crystal_density_diffrn 1.630
_exptl_crystal_density_method 'not measured'
_exptl_crystal_description needle
_exptl_crystal_F_000 3016
_exptl_crystal_size_max 0.23
_exptl_crystal_size_mid 0.075
_exptl_crystal_size_min 0.06
_refine_diff_density_max 2.317
_refine_diff_density_min -3.020
_refine_diff_density_rms 0.182
_refine_ls_extinction_method none
_refine_ls_goodness_of_fit_ref 1.074
_refine_ls_hydrogen_treatment constr
_refine_ls_matrix_type full
_refine_ls_number_parameters 780
_refine_ls_number_reflns 12556
_refine_ls_number_restraints 219
_refine_ls_restrained_S_all 1.111
_refine_ls_R_factor_all 0.0920
_refine_ls_R_factor_gt 0.0597
_refine_ls_shift/su_max 0.001
_refine_ls_shift/su_mean 0.000
_refine_ls_structure_factor_coef Fsqd
_refine_ls_weighting_details 'w=1/[\s^2^(Fo^2^)+(0.0502P)^2^+67.7713P] where P=(Fo^2^+2Fc^2^)/3'
_refine_ls_weighting_scheme calc
_refine_ls_wR_factor_gt 0.1258
_refine_ls_wR_factor_ref 0.1386
_reflns_Friedel_coverage 0.000
_reflns_number_gt 9464
_reflns_number_total 12556
_reflns_threshold_expression 'I > 2\s(I)'
_cod_data_source_file c9dt00530g2.cif
_cod_data_source_block mr1528
_cod_depositor_comments 'Adding full bibliography for 7049435--7049440.cif.'
_cod_database_code 7049439
_shelx_shelxl_version_number 2016/6
_shelx_space_group_comment
;
The symmetry employed for this shelxl refinement is uniquely defined
by the following loop, which should always be used as a source of
symmetry information in preference to the above space-group names.
They are only intended as comments.
;
_shelx_estimated_absorpt_t_max 0.822
_shelx_estimated_absorpt_t_min 0.508
_olex2_refinement_description
;
1. Twinned data refinement
 Scales: 0.9966(4)
 0.0034(4)
2. Fixed Uiso
 At 1.2 times of:
  All C(H) groups, All C(H,H) groups
 At 1.5 times of:
  All C(H,H,H) groups, All Te(H) groups
3. Uiso/Uaniso restraints and constraints
C1 \\sim C6 \\sim N1: within 2A with sigma of 0.005 and sigma for terminal
atoms of 0.01
C100 \\sim Cl11 \\sim Cl12 \\sim C101 \\sim Cl13 \\sim Cl14: within 2A with
sigma of 0.01 and sigma for terminal atoms of 0.02
C200 \\sim Cl21 \\sim Cl22 \\sim C201 \\sim Cl23 \\sim Cl24: within 2A with
sigma of 0.01 and sigma for terminal atoms of 0.02
C300 \\sim Cl31 \\sim Cl32 \\sim C301 \\sim Cl33 \\sim Cl34: within 2A with
sigma of 0.01 and sigma for terminal atoms of 0.02
Uanis(N1) \\sim Ueq: with sigma of 0.003 and sigma for terminal atoms of 0.006
Uanis(Cl31) \\sim Ueq, Uanis(Cl32) \\sim Ueq, Uanis(Cl33) \\sim Ueq,
Uanis(Cl34) \\sim Ueq, Uanis(Cl24) \\sim Ueq: with sigma of 0.01 and sigma for
terminal atoms of 0.02
4. Same fragment restrains
{C100, Cl11, Cl12} sigma for 1-2: 0.02, 1-3: 0.04
as
{C101, Cl13, Cl14}
{C100, Cl11, Cl12} sigma for 1-2: 0.02, 1-3: 0.04
as
{C200, Cl21, Cl22}
{C100, Cl11, Cl12} sigma for 1-2: 0.02, 1-3: 0.04
as
{C201, Cl23, Cl24}
{C100, Cl11, Cl12} sigma for 1-2: 0.02, 1-3: 0.04
as
{C300, Cl31, Cl32}
{C100, Cl11, Cl12} sigma for 1-2: 0.02, 1-3: 0.04
as
{C301, Cl33, Cl34}
5. Others
 Sof(C301)=Sof(H30C)=Sof(H30D)=Sof(Cl33)=Sof(Cl34)=1-FVAR(1)
 Sof(C300)=Sof(H30A)=Sof(H30B)=Sof(Cl31)=Sof(Cl32)=FVAR(1)
 Sof(C201)=Sof(H20E)=Sof(H20F)=Sof(Cl23)=Sof(Cl24)=1-FVAR(2)
 Sof(C200)=Sof(H20C)=Sof(H20D)=Sof(Cl21)=Sof(Cl22)=FVAR(2)
 Sof(C101)=Sof(H10C)=Sof(H10D)=Sof(Cl13)=Sof(Cl14)=1-FVAR(3)
 Sof(C100)=Sof(H10A)=Sof(H10B)=Sof(Cl11)=Sof(Cl12)=FVAR(3)
6.a Ternary CH refined with riding coordinates:
 C15(H15), C16(H16), C17(H17), C33(H33), C34(H34), C35(H35), C51(H51),
 C52(H52), C53(H53)
6.b Secondary CH2 refined with riding coordinates:
 C1(H1A,H1B), C2(H2A,H2B), C3(H3A,H3B), C4(H4A,H4B), C5(H5A,H5B), C6(H6A,H6B),
 C7(H7A,H7B), C18(H18A,H18B), C19(H19A,H19B), C20(H20A,H20B), C21(H21A,H21B),
 C22(H22A,H22B), C23(H23A,H23B), C25(H25A,H25B), C36(H36A,H36B), C37(H37A,H37B),
  C38(H38A,H38B), C39(H39A,H39B), C40(H40A,H40B), C41(H41A,H41B), C43(H43A,
 H43B), C54(H54A,H54B), C55(H55A,H55B), C56(H56A,H56B), C57(H57A,H57B),
 C58(H58A,H58B), C59(H59A,H59B), C100(H10A,H10B), C101(H10C,H10D), C200(H20C,
 H20D), C201(H20E,H20F), C300(H30A,H30B), C301(H30C,H30D)
6.c Me refined with riding coordinates:
 C24(H24A,H24B,H24C), C42(H42A,H42B,H42C), C60(H60A,H60B,H60C)
6.d Aromatic/amide H refined with riding coordinates:
 C11(H11), C13(H13), C29(H29), C31(H31), C47(H47), C49(H49)
6.e Idealised tetrahedral OH refined as rotating group:
 Te1(H1)
;
_olex2_submission_special_instructions 'No special instructions were received'

loop_
_space_group_symop_operation_xyz
'x, y, z'
'-x+1/2, y+1/2, -z+1/2'
'-x, -y, -z'
'x-1/2, -y-1/2, z-1/2'

loop_
_atom_site_label
_atom_site_type_symbol
_atom_site_fract_x
_atom_site_fract_y
_atom_site_fract_z
_atom_site_U_iso_or_equiv
_atom_site_adp_type
_atom_site_occupancy
_atom_site_site_symmetry_order
_atom_site_calc_flag
_atom_site_refinement_flags_posn
_atom_site_refinement_flags_adp
_atom_site_refinement_flags_occupancy
_atom_site_disorder_assembly
_atom_site_disorder_group
U1 U 0.14029(2) 0.18919(2) 0.35297(2) 0.01569(9) Uani 1 1 d . . . . .
Te1 Te -0.15178(6) 0.16013(3) 0.32492(3) 0.03208(16) Uani 1 1 d . . . . .
H1 H -0.166373 0.128660 0.334724 0.048 Uiso 1 1 calc GR . . . .
O1 O 0.1109(5) 0.1409(2) 0.4278(2) 0.0166(11) Uani 1 1 d . . . . .
O2 O 0.0512(5) 0.2659(2) 0.3393(2) 0.0214(12) Uani 1 1 d . . . . .
O3 O 0.1898(5) 0.1497(2) 0.2749(2) 0.0205(12) Uani 1 1 d . . . . .
N1 N 0.3659(6) 0.1543(3) 0.3895(3) 0.0233(13) Uani 1 1 d . U . . .
N2 N 0.2586(6) 0.2564(3) 0.4200(3) 0.0227(15) Uani 1 1 d . . . . .
N3 N 0.3433(6) 0.2387(3) 0.3066(3) 0.0240(16) Uani 1 1 d . . . . .
C1 C 0.4200(7) 0.1843(4) 0.4392(3) 0.0267(16) Uani 1 1 d . U . . .
H1A H 0.497385 0.204259 0.427139 0.032 Uiso 1 1 calc R . . . .
H1B H 0.447328 0.158741 0.468815 0.032 Uiso 1 1 calc R . . . .
C2 C 0.3222(8) 0.2227(4) 0.4639(3) 0.027(2) Uani 1 1 d . . . . .
H2A H 0.255249 0.202342 0.484201 0.033 Uiso 1 1 calc R . . . .
H2B H 0.366527 0.245946 0.491766 0.033 Uiso 1 1 calc R . . . .
C3 C 0.3541(8) 0.2934(4) 0.3940(4) 0.027(2) Uani 1 1 d . . . . .
H3A H 0.442380 0.283002 0.406096 0.033 Uiso 1 1 calc R . . . .
H3B H 0.337966 0.329838 0.407851 0.033 Uiso 1 1 calc R . . . .
C4 C 0.3464(7) 0.2932(4) 0.3294(3) 0.0248(19) Uani 1 1 d . . . . .
H4A H 0.267646 0.312324 0.316923 0.030 Uiso 1 1 calc R . . . .
H4B H 0.422239 0.312127 0.314048 0.030 Uiso 1 1 calc R . . . .
C5 C 0.4718(7) 0.2110(4) 0.3164(4) 0.031(2) Uani 1 1 d . . . . .
H5A H 0.518228 0.208471 0.280066 0.037 Uiso 1 1 calc R . . . .
H5B H 0.525349 0.232524 0.342703 0.037 Uiso 1 1 calc R . . . .
C6 C 0.4557(8) 0.1560(4) 0.3407(3) 0.0267(16) Uani 1 1 d . U . . .
H6A H 0.422772 0.132114 0.310619 0.032 Uiso 1 1 calc R . . . .
H6B H 0.541379 0.142598 0.353049 0.032 Uiso 1 1 calc R . . . .
C7 C 0.3510(7) 0.0968(4) 0.4047(3) 0.0240(19) Uani 1 1 d . . . . .
H7A H 0.437981 0.080610 0.407310 0.029 Uiso 1 1 calc R . . . .
H7B H 0.303628 0.078769 0.373540 0.029 Uiso 1 1 calc R . . . .
C8 C 0.2811(7) 0.0864(3) 0.4591(3) 0.0171(16) Uani 1 1 d . . . . .
C9 C 0.1581(7) 0.1076(3) 0.4679(3) 0.0156(16) Uani 1 1 d . . . . .
C10 C 0.0879(7) 0.0937(3) 0.5172(3) 0.0140(15) Uani 1 1 d . . . . .
C11 C 0.1500(7) 0.0591(3) 0.5553(3) 0.0153(15) Uani 1 1 d . . . . .
H11 H 0.104508 0.048948 0.588357 0.018 Uiso 1 1 calc R . . . .
C12 C 0.2733(7) 0.0388(3) 0.5480(3) 0.0164(16) Uani 1 1 d . . . . .
C13 C 0.3385(7) 0.0534(3) 0.4991(3) 0.0183(16) Uani 1 1 d . . . . .
H13 H 0.423553 0.040532 0.493017 0.022 Uiso 1 1 calc R . . . .
C14 C -0.0468(7) 0.1160(3) 0.5293(3) 0.0165(16) Uani 1 1 d . . . . .
C15 C -0.2749(7) 0.1264(4) 0.4918(3) 0.0248(19) Uani 1 1 d . . . . .
H15 H -0.334319 0.117751 0.459488 0.030 Uiso 1 1 calc R . . . .
C16 C -0.1722(7) 0.2007(3) 0.5463(3) 0.0204(18) Uani 1 1 d . . . . .
H16 H -0.164804 0.240099 0.549818 0.024 Uiso 1 1 calc R . . . .
C17 C -0.2381(7) 0.1174(3) 0.5954(3) 0.0245(18) Uani 1 1 d . . . . .
H17 H -0.272898 0.102370 0.631370 0.029 Uiso 1 1 calc R . . . .
C18 C -0.1410(7) 0.1017(3) 0.4806(3) 0.0190(17) Uani 1 1 d . . . . .
H18A H -0.149158 0.062668 0.477652 0.023 Uiso 1 1 calc R . . . .
H18B H -0.106918 0.115268 0.444360 0.023 Uiso 1 1 calc R . . . .
C19 C -0.1044(7) 0.0937(3) 0.5844(3) 0.0172(16) Uani 1 1 d . . . . .
H19A H -0.111461 0.054645 0.581514 0.021 Uiso 1 1 calc R . . . .
H19B H -0.045880 0.102143 0.616552 0.021 Uiso 1 1 calc R . . . .
C20 C -0.2627(7) 0.1869(4) 0.4969(3) 0.0251(18) Uani 1 1 d . . . . .
H20A H -0.228076 0.201719 0.461348 0.030 Uiso 1 1 calc R . . . .
H20B H -0.348947 0.202693 0.503365 0.030 Uiso 1 1 calc R . . . .
C21 C -0.2259(7) 0.1775(3) 0.6012(3) 0.0219(18) Uani 1 1 d . . . . .
H21A H -0.167329 0.186203 0.633216 0.026 Uiso 1 1 calc R . . . .
H21B H -0.311715 0.193114 0.608973 0.026 Uiso 1 1 calc R . . . .
C22 C -0.0389(7) 0.1769(3) 0.5354(3) 0.0179(17) Uani 1 1 d . . . . .
H22A H 0.020072 0.185987 0.567148 0.022 Uiso 1 1 calc R . . . .
H22B H -0.003031 0.192348 0.500356 0.022 Uiso 1 1 calc R . . . .
C23 C -0.3307(7) 0.1038(4) 0.5462(3) 0.0261(19) Uani 1 1 d . . . . .
H23A H -0.340172 0.064779 0.542894 0.031 Uiso 1 1 calc R . . . .
H23B H -0.417040 0.119251 0.553218 0.031 Uiso 1 1 calc R . . . .
C24 C 0.3342(8) 0.0037(3) 0.5921(3) 0.0233(18) Uani 1 1 d . . . . .
H24A H 0.420689 -0.006852 0.579839 0.035 Uiso 1 1 calc R . . . .
H24B H 0.340845 0.023060 0.627968 0.035 Uiso 1 1 calc R . . . .
H24C H 0.280753 -0.028036 0.597264 0.035 Uiso 1 1 calc R . . . .
C25 C 0.1485(8) 0.2875(4) 0.4463(3) 0.029(2) Uani 1 1 d . . . . .
H25A H 0.079559 0.262114 0.456688 0.034 Uiso 1 1 calc R . . . .
H25B H 0.180761 0.303995 0.481679 0.034 Uiso 1 1 calc R . . . .
C26 C 0.0901(8) 0.3297(3) 0.4103(3) 0.0204(17) Uani 1 1 d . . . . .
C27 C 0.0357(7) 0.3169(3) 0.3573(3) 0.0211(17) Uani 1 1 d . . . . .
C28 C -0.0302(8) 0.3557(3) 0.3252(3) 0.0241(18) Uani 1 1 d . . . . .
C29 C -0.0348(9) 0.4066(4) 0.3481(4) 0.031(2) Uani 1 1 d . . . . .
H29 H -0.077691 0.433557 0.326988 0.037 Uiso 1 1 calc R . . . .
C30 C 0.0200(9) 0.4204(4) 0.4003(4) 0.033(2) Uani 1 1 d . . . . .
C31 C 0.0844(9) 0.3806(4) 0.4306(4) 0.032(2) Uani 1 1 d . . . . .
H31 H 0.124778 0.388969 0.465743 0.038 Uiso 1 1 calc R . . . .
C32 C -0.1000(7) 0.3425(3) 0.2694(3) 0.0213(17) Uani 1 1 d . . . . .
C33 C -0.2798(8) 0.2879(4) 0.2254(3) 0.029(2) Uani 1 1 d . . . . .
H33 H -0.348447 0.261154 0.233714 0.035 Uiso 1 1 calc R . . . .
C34 C -0.0796(7) 0.3048(4) 0.1699(3) 0.0244(18) Uani 1 1 d . . . . .
H34 H -0.017501 0.289338 0.142222 0.029 Uiso 1 1 calc R . . . .
C35 C -0.2355(8) 0.3780(4) 0.1875(4) 0.033(2) Uani 1 1 d . . . . .
H35 H -0.275288 0.410783 0.171082 0.039 Uiso 1 1 calc R . . . .
C36 C -0.2094(7) 0.3020(4) 0.2803(3) 0.027(2) Uani 1 1 d . . . . .
H36A H -0.172276 0.269347 0.297282 0.032 Uiso 1 1 calc R . . . .
H36B H -0.271534 0.317164 0.307475 0.032 Uiso 1 1 calc R . . . .
C37 C -0.1635(8) 0.3923(4) 0.2421(3) 0.029(2) Uani 1 1 d . . . . .
H37A H -0.224630 0.408406 0.269121 0.034 Uiso 1 1 calc R . . . .
H37B H -0.095783 0.418921 0.233739 0.034 Uiso 1 1 calc R . . . .
C38 C -0.1846(8) 0.2640(4) 0.1832(4) 0.029(2) Uani 1 1 d . . . . .
H38A H -0.144674 0.231671 0.199576 0.035 Uiso 1 1 calc R . . . .
H38B H -0.230914 0.253916 0.148022 0.035 Uiso 1 1 calc R . . . .
C39 C -0.1419(8) 0.3543(4) 0.1447(4) 0.031(2) Uani 1 1 d . . . . .
H39A H -0.189123 0.344976 0.109455 0.037 Uiso 1 1 calc R . . . .
H39B H -0.074422 0.380617 0.135333 0.037 Uiso 1 1 calc R . . . .
C40 C -0.0069(7) 0.3190(3) 0.2254(3) 0.0198(17) Uani 1 1 d . . . . .
H40A H 0.034438 0.286723 0.241150 0.024 Uiso 1 1 calc R . . . .
H40B H 0.061933 0.345117 0.217231 0.024 Uiso 1 1 calc R . . . .
C41 C -0.3432(8) 0.3374(4) 0.2003(4) 0.038(2) Uani 1 1 d . . . . .
H41A H -0.405269 0.352676 0.227466 0.045 Uiso 1 1 calc R . . . .
H41B H -0.390702 0.328204 0.165084 0.045 Uiso 1 1 calc R . . . .
C42 C 0.0060(12) 0.4759(4) 0.4235(4) 0.050(3) Uani 1 1 d . . . . .
H42A H 0.050268 0.478352 0.460224 0.075 Uiso 1 1 calc R . . . .
H42B H 0.044568 0.501315 0.397107 0.075 Uiso 1 1 calc R . . . .
H42C H -0.085850 0.484181 0.428092 0.075 Uiso 1 1 calc R . . . .
C43 C 0.3154(8) 0.2434(3) 0.2444(3) 0.0231(18) Uani 1 1 d . . . . .
H43A H 0.376084 0.269598 0.228246 0.028 Uiso 1 1 calc R . . . .
H43B H 0.226958 0.257853 0.239494 0.028 Uiso 1 1 calc R . . . .
C44 C 0.3249(7) 0.1927(4) 0.2104(3) 0.0244(18) Uani 1 1 d . . . . .
C45 C 0.2569(8) 0.1475(4) 0.2265(3) 0.0248(19) Uani 1 1 d . . . . .
C46 C 0.2617(8) 0.1011(4) 0.1923(3) 0.0265(19) Uani 1 1 d . . . . .
C47 C 0.3313(8) 0.1045(4) 0.1417(4) 0.030(2) Uani 1 1 d . . . . .
H47 H 0.332336 0.074396 0.117402 0.036 Uiso 1 1 calc R . . . .
C48 C 0.3983(9) 0.1493(4) 0.1254(4) 0.033(2) Uani 1 1 d . . . . .
C49 C 0.3960(8) 0.1929(4) 0.1605(3) 0.027(2) Uani 1 1 d . . . . .
H49 H 0.443592 0.223747 0.150490 0.032 Uiso 1 1 calc R . . . .
C50 C 0.1926(8) 0.0494(4) 0.2091(3) 0.028(2) Uani 1 1 d . . . . .
C51 C -0.0225(9) 0.0052(4) 0.2292(5) 0.042(3) Uani 1 1 d . . . . .
H51 H -0.118096 0.011052 0.229796 0.050 Uiso 1 1 calc R . . . .
C52 C 0.1702(9) -0.0193(4) 0.2870(4) 0.033(2) Uani 1 1 d . . . . .
H52 H 0.201594 -0.029408 0.325652 0.040 Uiso 1 1 calc R . . . .
C53 C 0.1530(11) -0.0481(4) 0.1867(4) 0.048(3) Uani 1 1 d . . . . .
H53 H 0.172634 -0.077172 0.159310 0.057 Uiso 1 1 calc R . . . .
C54 C 0.0454(8) 0.0571(4) 0.2105(4) 0.034(2) Uani 1 1 d . . . . .
H54A H 0.013698 0.067442 0.172408 0.041 Uiso 1 1 calc R . . . .
H54B H 0.024091 0.086015 0.237159 0.041 Uiso 1 1 calc R . . . .
C55 C 0.2212(11) 0.0034(4) 0.1683(4) 0.041(2) Uani 1 1 d . . . . .
H55A H 0.315703 -0.002688 0.167187 0.049 Uiso 1 1 calc R . . . .
H55B H 0.191801 0.013210 0.129745 0.049 Uiso 1 1 calc R . . . .
C56 C 0.0245(9) -0.0097(4) 0.2882(4) 0.039(2) Uani 1 1 d . . . . .
H56A H -0.020273 -0.042224 0.301076 0.047 Uiso 1 1 calc R . . . .
H56B H 0.004728 0.019277 0.315087 0.047 Uiso 1 1 calc R . . . .
C57 C 0.1997(10) -0.0639(4) 0.2457(4) 0.041(2) Uani 1 1 d . . . . .
H57A H 0.155724 -0.096826 0.257753 0.049 Uiso 1 1 calc R . . . .
H57B H 0.293950 -0.070679 0.245213 0.049 Uiso 1 1 calc R . . . .
C58 C 0.2377(9) 0.0318(4) 0.2681(4) 0.031(2) Uani 1 1 d . . . . .
H58A H 0.219440 0.060380 0.295651 0.038 Uiso 1 1 calc R . . . .
H58B H 0.332360 0.025930 0.267847 0.038 Uiso 1 1 calc R . . . .
C59 C 0.0082(12) -0.0385(5) 0.1881(5) 0.053(3) Uani 1 1 d . . . . .
H59A H -0.023068 -0.028546 0.149811 0.063 Uiso 1 1 calc R . . . .
H59B H -0.036520 -0.071468 0.199507 0.063 Uiso 1 1 calc R . . . .
C60 C 0.4719(11) 0.1499(4) 0.0703(4) 0.044(3) Uani 1 1 d . . . . .
H60A H 0.462177 0.115461 0.051360 0.067 Uiso 1 1 calc R . . . .
H60B H 0.437585 0.177969 0.045716 0.067 Uiso 1 1 calc R . . . .
H60C H 0.563709 0.156539 0.078108 0.067 Uiso 1 1 calc R . . . .
C100 C 0.065(2) -0.1711(9) -0.0830(10) 0.101(5) Uani 0.726(7) 1 d D U P A 1
H10A H 0.135372 -0.197794 -0.083174 0.122 Uiso 0.726(7) 1 calc R . P A 1
H10B H 0.061728 -0.154912 -0.121115 0.122 Uiso 0.726(7) 1 calc R . P A 1
Cl11 Cl 0.1049(7) -0.1250(3) -0.0380(3) 0.117(3) Uani 0.726(7) 1 d D U P A 1
Cl12 Cl -0.0775(4) -0.20410(18) -0.0728(2) 0.0689(15) Uani 0.726(7) 1 d D U P A 1
C101 C -0.131(4) -0.173(3) -0.0667(13) 0.116(6) Uani 0.274(7) 1 d D U P A 2
H10C H -0.202723 -0.154644 -0.086264 0.139 Uiso 0.274(7) 1 calc R . P A 2
H10D H -0.137393 -0.211359 -0.076988 0.139 Uiso 0.274(7) 1 calc R . P A 2
Cl13 Cl -0.1531(18) -0.1682(8) 0.0007(9) 0.121(6) Uani 0.274(7) 1 d D U P A 2
Cl14 Cl 0.008(2) -0.1499(9) -0.0917(9) 0.117(5) Uani 0.274(7) 1 d D U P A 2
C200 C 0.1297(18) 0.4092(7) 0.7187(7) 0.056(4) Uani 0.658(18) 1 d D U P B 1
H20C H 0.041987 0.395562 0.710086 0.067 Uiso 0.658(18) 1 calc R . P B 1
H20D H 0.174018 0.381724 0.741732 0.067 Uiso 0.658(18) 1 calc R . P B 1
Cl21 Cl 0.1123(9) 0.4623(4) 0.7596(4) 0.0481(18) Uani 0.658(18) 1 d D U P B 1
Cl22 Cl 0.2098(5) 0.4134(4) 0.6560(3) 0.069(3) Uani 0.658(18) 1 d D U P B 1
C201 C 0.184(4) 0.4135(11) 0.6987(12) 0.068(5) Uani 0.342(18) 1 d D U P B 2
H20E H 0.125291 0.382949 0.692196 0.082 Uiso 0.342(18) 1 calc R . P B 2
H20F H 0.260933 0.400296 0.719309 0.082 Uiso 0.342(18) 1 calc R . P B 2
Cl23 Cl 0.110(2) 0.4566(9) 0.7386(9) 0.071(4) Uani 0.342(18) 1 d D U P B 2
Cl24 Cl 0.2305(16) 0.4379(8) 0.6350(8) 0.099(4) Uani 0.342(18) 1 d D U P B 2
C300 C -0.226(2) -0.1347(8) 0.0495(9) 0.098(6) Uani 0.537(7) 1 d D U P C 1
H30A H -0.312840 -0.118891 0.053147 0.117 Uiso 0.537(7) 1 calc R . P C 1
H30B H -0.193424 -0.127937 0.010831 0.117 Uiso 0.537(7) 1 calc R . P C 1
Cl31 Cl -0.2280(6) -0.1960(4) 0.0630(2) 0.088(3) Uani 0.537(7) 1 d D U P C 1
Cl32 Cl -0.1264(8) -0.1111(4) 0.0973(4) 0.112(3) Uani 0.537(7) 1 d D U P C 1
C301 C 0.145(4) 0.0217(11) -0.0179(17) 0.140(7) Uani 0.463(7) 1 d D U P C 2
H30C H 0.181464 0.007999 -0.053670 0.169 Uiso 0.463(7) 1 calc R . P C 2
H30D H 0.055492 0.032069 -0.027377 0.169 Uiso 0.463(7) 1 calc R . P C 2
Cl33 Cl 0.2159(13) 0.0775(6) -0.0110(6) 0.144(5) Uani 0.463(7) 1 d D U P C 2
Cl34 Cl 0.1259(17) -0.0317(8) 0.0190(7) 0.209(7) Uani 0.463(7) 1 d D U P C 2

loop_
_atom_site_aniso_label
_atom_site_aniso_U_11
_atom_site_aniso_U_22
_atom_site_aniso_U_33
_atom_site_aniso_U_23
_atom_site_aniso_U_13
_atom_site_aniso_U_12
U1 0.00724(13) 0.02465(17) 0.01518(13) 0.00795(13) -0.00088(9) 0.00037(13)
Te1 0.0238(3) 0.0408(4) 0.0315(3) 0.0020(3) -0.0023(2) -0.0050(3)
O1 0.008(2) 0.028(3) 0.014(2) 0.009(2) -0.0003(19) 0.004(2)
O2 0.014(3) 0.030(4) 0.020(3) 0.001(2) -0.003(2) -0.005(2)
O3 0.015(3) 0.031(3) 0.016(3) 0.006(2) 0.007(2) 0.001(2)
N1 0.014(2) 0.031(2) 0.026(2) 0.0092(19) -0.0019(18) 0.0001(19)
N2 0.018(3) 0.030(4) 0.020(3) 0.010(3) -0.006(3) -0.006(3)
N3 0.010(3) 0.037(5) 0.025(4) 0.013(3) 0.000(3) -0.004(3)
C1 0.013(3) 0.038(4) 0.030(3) 0.016(3) -0.008(3) -0.004(3)
C2 0.022(4) 0.040(6) 0.020(4) 0.010(4) -0.010(3) -0.007(4)
C3 0.017(4) 0.033(5) 0.032(4) 0.011(4) -0.007(3) -0.017(4)
C4 0.012(4) 0.033(5) 0.029(4) 0.010(4) -0.003(3) -0.007(3)
C5 0.010(4) 0.049(6) 0.034(5) 0.023(4) 0.005(3) 0.002(4)
C6 0.015(3) 0.039(4) 0.026(3) 0.013(3) 0.001(3) 0.002(3)
C7 0.012(4) 0.038(5) 0.022(4) 0.017(4) 0.001(3) 0.007(4)
C8 0.010(3) 0.024(5) 0.017(4) 0.006(3) -0.002(3) -0.004(3)
C9 0.010(3) 0.021(4) 0.016(4) 0.007(3) -0.005(3) 0.000(3)
C10 0.012(3) 0.016(4) 0.014(3) 0.002(3) -0.004(3) -0.005(3)
C11 0.018(4) 0.015(4) 0.013(3) 0.000(3) -0.001(3) -0.001(3)
C12 0.020(4) 0.015(4) 0.014(3) 0.001(3) -0.007(3) -0.001(3)
C13 0.014(4) 0.023(5) 0.018(4) -0.002(3) -0.002(3) 0.003(3)
C14 0.016(4) 0.024(5) 0.010(3) 0.004(3) 0.002(3) 0.000(3)
C15 0.010(4) 0.041(6) 0.023(4) -0.010(4) -0.003(3) 0.000(4)
C16 0.013(4) 0.024(5) 0.024(4) -0.001(3) -0.001(3) 0.003(3)
C17 0.018(4) 0.032(5) 0.024(4) 0.001(4) 0.008(3) -0.002(4)
C18 0.007(3) 0.033(5) 0.018(4) -0.004(3) 0.000(3) -0.004(3)
C19 0.017(4) 0.020(4) 0.015(3) 0.000(3) 0.002(3) -0.003(3)
C20 0.014(4) 0.040(5) 0.021(4) -0.008(4) -0.002(3) 0.007(4)
C21 0.017(4) 0.029(5) 0.020(4) -0.005(3) -0.001(3) 0.003(3)
C22 0.010(3) 0.028(5) 0.016(4) -0.001(3) -0.004(3) 0.001(3)
C23 0.012(4) 0.033(5) 0.033(5) -0.012(4) 0.005(3) -0.008(4)
C24 0.028(4) 0.021(5) 0.021(4) 0.003(3) -0.004(3) 0.006(4)
C25 0.030(5) 0.042(6) 0.013(4) 0.003(4) -0.003(3) -0.020(4)
C26 0.022(4) 0.023(5) 0.017(4) 0.008(3) 0.004(3) -0.007(3)
C27 0.022(4) 0.016(5) 0.025(4) 0.001(3) 0.008(3) -0.011(3)
C28 0.023(4) 0.027(5) 0.022(4) 0.002(3) 0.007(3) 0.003(4)
C29 0.038(5) 0.028(5) 0.027(4) 0.002(4) 0.014(4) 0.002(4)
C30 0.041(5) 0.030(5) 0.028(5) -0.004(4) 0.014(4) -0.007(4)
C31 0.032(5) 0.043(6) 0.020(4) -0.003(4) 0.004(4) -0.015(4)
C32 0.017(4) 0.022(5) 0.025(4) 0.008(3) 0.005(3) 0.005(3)
C33 0.014(4) 0.049(6) 0.024(4) 0.013(4) -0.002(3) -0.011(4)
C34 0.015(4) 0.036(5) 0.023(4) 0.006(4) 0.002(3) 0.002(4)
C35 0.021(4) 0.043(6) 0.034(5) 0.017(4) 0.001(4) 0.014(4)
C36 0.016(4) 0.038(6) 0.026(4) 0.011(4) 0.001(3) -0.001(4)
C37 0.029(5) 0.028(5) 0.029(4) 0.012(4) 0.009(4) 0.015(4)
C38 0.030(5) 0.033(5) 0.026(4) 0.006(4) -0.007(4) 0.006(4)
C39 0.023(4) 0.043(6) 0.026(4) 0.010(4) 0.009(3) 0.004(4)
C40 0.014(4) 0.021(5) 0.025(4) 0.005(3) 0.002(3) 0.004(3)
C41 0.018(4) 0.067(7) 0.027(5) 0.011(5) -0.002(4) 0.012(4)
C42 0.075(8) 0.036(6) 0.040(6) -0.010(5) 0.025(5) -0.008(6)
C43 0.018(4) 0.027(5) 0.024(4) 0.015(3) 0.004(3) 0.005(3)
C44 0.017(4) 0.030(5) 0.027(4) 0.013(4) 0.005(3) 0.011(4)
C45 0.016(4) 0.035(5) 0.024(4) 0.013(4) 0.005(3) 0.013(4)
C46 0.023(4) 0.032(5) 0.024(4) 0.014(4) 0.004(3) 0.014(4)
C47 0.031(5) 0.033(5) 0.026(4) 0.010(4) 0.009(4) 0.017(4)
C48 0.036(5) 0.037(6) 0.027(4) 0.020(4) 0.017(4) 0.017(4)
C49 0.022(4) 0.033(5) 0.026(4) 0.021(4) 0.010(3) 0.016(4)
C50 0.028(5) 0.033(5) 0.023(4) 0.010(4) 0.009(3) 0.009(4)
C51 0.017(4) 0.046(7) 0.061(7) 0.018(5) -0.002(4) 0.001(4)
C52 0.036(5) 0.026(5) 0.037(5) 0.016(4) 0.007(4) 0.007(4)
C53 0.066(7) 0.032(6) 0.044(6) 0.001(5) 0.025(5) -0.005(5)
C54 0.021(4) 0.041(6) 0.039(5) 0.017(4) -0.001(4) 0.006(4)
C55 0.055(6) 0.036(6) 0.033(5) 0.005(4) 0.019(5) 0.002(5)
C56 0.033(5) 0.038(6) 0.047(6) 0.014(5) 0.018(4) 0.006(4)
C57 0.040(5) 0.029(6) 0.054(6) 0.013(5) 0.019(5) 0.009(5)
C58 0.030(5) 0.031(5) 0.033(5) 0.010(4) 0.005(4) 0.008(4)
C59 0.068(8) 0.051(7) 0.039(6) 0.010(5) -0.004(5) -0.016(6)
C60 0.058(7) 0.045(7) 0.032(5) 0.015(5) 0.026(5) 0.013(5)
C100 0.102(11) 0.085(11) 0.117(11) -0.008(10) -0.009(10) 0.036(9)
Cl11 0.104(5) 0.137(6) 0.112(5) -0.028(4) 0.015(4) -0.042(4)
Cl12 0.054(3) 0.048(3) 0.105(4) -0.015(2) 0.006(2) 0.003(2)
C101 0.101(11) 0.090(11) 0.155(12) 0.003(11) -0.015(11) -0.007(10)
Cl13 0.105(11) 0.091(10) 0.166(13) 0.001(10) -0.025(11) -0.010(9)
Cl14 0.111(9) 0.110(9) 0.130(9) 0.019(8) 0.001(8) -0.009(8)
C200 0.037(7) 0.076(8) 0.054(8) -0.011(7) 0.000(6) -0.017(7)
Cl21 0.030(2) 0.052(3) 0.063(4) -0.025(3) 0.008(3) -0.009(2)
Cl22 0.039(3) 0.104(6) 0.064(4) -0.027(4) 0.007(2) -0.014(3)
C201 0.048(9) 0.092(9) 0.065(9) -0.002(9) -0.005(8) -0.016(9)
Cl23 0.046(6) 0.076(9) 0.090(10) 0.017(8) -0.003(8) -0.003(6)
Cl24 0.073(7) 0.127(9) 0.098(8) 0.039(8) -0.038(6) -0.032(7)
C300 0.070(11) 0.149(14) 0.075(12) -0.001(12) 0.033(10) 0.027(12)
Cl31 0.061(4) 0.159(7) 0.045(3) -0.018(4) -0.002(3) 0.052(4)
Cl32 0.076(5) 0.150(8) 0.110(6) 0.000(6) 0.020(4) 0.006(5)
C301 0.117(11) 0.164(12) 0.141(11) 0.007(11) 0.014(10) 0.020(10)
Cl33 0.127(7) 0.154(8) 0.150(8) 0.030(7) 0.024(6) 0.019(6)
Cl34 0.161(11) 0.307(14) 0.157(11) -0.036(11) -0.029(9) 0.023(11)

loop_
_atom_type_symbol
_atom_type_description
_atom_type_scat_dispersion_real
_atom_type_scat_dispersion_imag
_atom_type_scat_source
C C 0.0033 0.0016 'International Tables Vol C Tables 4.2.6.8 and 6.1.1.4'
H H 0.0000 0.0000 'International Tables Vol C Tables 4.2.6.8 and 6.1.1.4'
N N 0.0061 0.0033 'International Tables Vol C Tables 4.2.6.8 and 6.1.1.4'
O O 0.0106 0.0060 'International Tables Vol C Tables 4.2.6.8 and 6.1.1.4'
Te Te -0.5308 1.6751 'International Tables Vol C Tables 4.2.6.8 and 6.1.1.4'
U U -9.6767 9.6646 'International Tables Vol C Tables 4.2.6.8 and 6.1.1.4'
Cl Cl 0.1484 0.1585 'International Tables Vol C Tables 4.2.6.8 and 6.1.1.4'

loop_
_geom_angle_atom_site_label_1
_geom_angle_atom_site_label_2
_geom_angle_atom_site_label_3
_geom_angle
_geom_angle_site_symmetry_3
O1 U1 Te1 84.29(13) .
O1 U1 N1 71.09(19) .
O1 U1 N2 86.4(2) .
O1 U1 N3 135.14(19) .
O2 U1 Te1 76.80(14) .
O2 U1 O1 123.98(19) .
O2 U1 N1 136.2(2) .
O2 U1 N2 73.0(2) .
O2 U1 N3 81.9(2) .
O3 U1 Te1 87.05(14) .
O3 U1 O1 118.2(2) .
O3 U1 O2 112.9(2) .
O3 U1 N1 84.8(2) .
O3 U1 N2 134.6(2) .
O3 U1 N3 70.9(2) .
N1 U1 Te1 146.21(15) .
N1 U1 N3 66.1(2) .
N2 U1 Te1 135.66(15) .
N2 U1 N1 67.0(2) .
N2 U1 N3 65.4(2) .
N3 U1 Te1 140.26(14) .
U1 Te1 H1 109.5 .
C9 O1 U1 149.9(4) .
C27 O2 U1 147.9(5) .
C45 O3 U1 150.8(6) .
C1 N1 U1 114.3(5) .
C6 N1 U1 107.1(4) .
C6 N1 C1 111.1(6) .
C6 N1 C7 106.3(6) .
C7 N1 U1 107.9(4) .
C7 N1 C1 109.8(6) .
C2 N2 U1 104.8(5) .
C2 N2 C3 110.6(6) .
C2 N2 C25 109.7(6) .
C3 N2 U1 117.5(5) .
C3 N2 C25 110.4(7) .
C25 N2 U1 103.5(4) .
C4 N3 U1 107.3(4) .
C4 N3 C5 110.9(7) .
C4 N3 C43 106.7(6) .
C5 N3 U1 114.3(5) .
C43 N3 U1 107.0(4) .
C43 N3 C5 110.3(6) .
N1 C1 H1A 109.2 .
N1 C1 H1B 109.2 .
N1 C1 C2 112.1(6) .
H1A C1 H1B 107.9 .
C2 C1 H1A 109.2 .
C2 C1 H1B 109.2 .
N2 C2 C1 112.8(6) .
N2 C2 H2A 109.0 .
N2 C2 H2B 109.0 .
C1 C2 H2A 109.0 .
C1 C2 H2B 109.0 .
H2A C2 H2B 107.8 .
N2 C3 H3A 109.1 .
N2 C3 H3B 109.1 .
N2 C3 C4 112.4(6) .
H3A C3 H3B 107.9 .
C4 C3 H3A 109.1 .
C4 C3 H3B 109.1 .
N3 C4 C3 111.7(7) .
N3 C4 H4A 109.3 .
N3 C4 H4B 109.3 .
C3 C4 H4A 109.3 .
C3 C4 H4B 109.3 .
H4A C4 H4B 108.0 .
N3 C5 H5A 109.1 .
N3 C5 H5B 109.1 .
H5A C5 H5B 107.9 .
C6 C5 N3 112.3(6) .
C6 C5 H5A 109.1 .
C6 C5 H5B 109.1 .
N1 C6 C5 113.2(7) .
N1 C6 H6A 108.9 .
N1 C6 H6B 108.9 .
C5 C6 H6A 108.9 .
C5 C6 H6B 108.9 .
H6A C6 H6B 107.7 .
N1 C7 H7A 108.5 .
N1 C7 H7B 108.5 .
N1 C7 C8 115.1(7) .
H7A C7 H7B 107.5 .
C8 C7 H7A 108.5 .
C8 C7 H7B 108.5 .
C9 C8 C7 120.4(6) .
C13 C8 C7 118.8(7) .
C13 C8 C9 120.8(7) .
O1 C9 C8 117.2(6) .
O1 C9 C10 122.8(6) .
C8 C9 C10 120.0(6) .
C9 C10 C14 122.3(6) .
C11 C10 C9 116.4(6) .
C11 C10 C14 121.3(6) .
C10 C11 H11 117.8 .
C12 C11 C10 124.4(7) .
C12 C11 H11 117.8 .
C11 C12 C13 117.3(7) .
C11 C12 C24 120.8(7) .
C13 C12 C24 121.9(7) .
C8 C13 C12 121.1(7) .
C8 C13 H13 119.5 .
C12 C13 H13 119.5 .
C10 C14 C18 110.2(6) .
C10 C14 C19 112.5(6) .
C10 C14 C22 109.5(6) .
C19 C14 C18 107.3(6) .
C19 C14 C22 107.6(6) .
C22 C14 C18 109.5(6) .
C18 C15 H15 109.1 .
C20 C15 H15 109.1 .
C20 C15 C18 109.9(6) .
C23 C15 H15 109.1 .
C23 C15 C18 109.9(7) .
C23 C15 C20 109.7(7) .
C20 C16 H16 109.6 .
C20 C16 C21 109.6(6) .
C21 C16 H16 109.6 .
C22 C16 H16 109.6 .
C22 C16 C20 109.3(6) .
C22 C16 C21 109.2(6) .
C19 C17 H17 109.3 .
C19 C17 C23 110.0(6) .
C21 C17 H17 109.3 .
C21 C17 C19 109.1(6) .
C21 C17 C23 109.8(7) .
C23 C17 H17 109.3 .
C14 C18 C15 109.9(6) .
C14 C18 H18A 109.7 .
C14 C18 H18B 109.7 .
C15 C18 H18A 109.7 .
C15 C18 H18B 109.7 .
H18A C18 H18B 108.2 .
C14 C19 H19A 109.4 .
C14 C19 H19B 109.4 .
C17 C19 C14 111.1(6) .
C17 C19 H19A 109.4 .
C17 C19 H19B 109.4 .
H19A C19 H19B 108.0 .
C15 C20 H20A 109.8 .
C15 C20 H20B 109.8 .
C16 C20 C15 109.6(7) .
C16 C20 H20A 109.8 .
C16 C20 H20B 109.8 .
H20A C20 H20B 108.2 .
C16 C21 H21A 109.8 .
C16 C21 H21B 109.8 .
C17 C21 C16 109.5(6) .
C17 C21 H21A 109.8 .
C17 C21 H21B 109.8 .
H21A C21 H21B 108.2 .
C14 C22 H22A 109.4 .
C14 C22 H22B 109.4 .
C16 C22 C14 111.0(6) .
C16 C22 H22A 109.4 .
C16 C22 H22B 109.4 .
H22A C22 H22B 108.0 .
C15 C23 C17 108.4(6) .
C15 C23 H23A 110.0 .
C15 C23 H23B 110.0 .
C17 C23 H23A 110.0 .
C17 C23 H23B 110.0 .
H23A C23 H23B 108.4 .
C12 C24 H24A 109.5 .
C12 C24 H24B 109.5 .
C12 C24 H24C 109.5 .
H24A C24 H24B 109.5 .
H24A C24 H24C 109.5 .
H24B C24 H24C 109.5 .
N2 C25 H25A 108.3 .
N2 C25 H25B 108.3 .
H25A C25 H25B 107.4 .
C26 C25 N2 116.0(6) .
C26 C25 H25A 108.3 .
C26 C25 H25B 108.3 .
C27 C26 C25 120.1(8) .
C31 C26 C25 119.3(8) .
C31 C26 C27 120.6(8) .
O2 C27 C26 116.5(7) .
O2 C27 C28 123.0(7) .
C26 C27 C28 120.4(8) .
C27 C28 C32 122.2(7) .
C29 C28 C27 116.7(8) .
C29 C28 C32 121.1(8) .
C28 C29 H29 118.1 .
C28 C29 C30 123.8(9) .
C30 C29 H29 118.1 .
C29 C30 C31 117.6(8) .
C29 C30 C42 120.7(9) .
C31 C30 C42 121.7(9) .
C26 C31 C30 120.9(8) .
C26 C31 H31 119.6 .
C30 C31 H31 119.6 .
C28 C32 C36 109.8(6) .
C28 C32 C37 112.0(7) .
C28 C32 C40 111.8(6) .
C36 C32 C37 107.2(7) .
C40 C32 C36 108.8(7) .
C40 C32 C37 107.1(6) .
C36 C33 H33 108.9 .
C36 C33 C38 109.8(7) .
C36 C33 C41 110.0(8) .
C38 C33 H33 108.9 .
C41 C33 H33 108.9 .
C41 C33 C38 110.2(7) .
C38 C34 H34 109.6 .
C38 C34 C40 108.7(6) .
C39 C34 H34 109.6 .
C39 C34 C38 109.3(7) .
C39 C34 C40 110.0(7) .
C40 C34 H34 109.6 .
C37 C35 H35 109.1 .
C37 C35 C39 110.2(7) .
C37 C35 C41 109.8(7) .
C39 C35 H35 109.1 .
C39 C35 C41 109.5(8) .
C41 C35 H35 109.1 .
C32 C36 H36A 109.5 .
C32 C36 H36B 109.5 .
C33 C36 C32 110.8(6) .
C33 C36 H36A 109.5 .
C33 C36 H36B 109.5 .
H36A C36 H36B 108.1 .
C32 C37 H37A 109.4 .
C32 C37 H37B 109.4 .
C35 C37 C32 111.1(7) .
C35 C37 H37A 109.4 .
C35 C37 H37B 109.4 .
H37A C37 H37B 108.0 .
C33 C38 H38A 109.8 .
C33 C38 H38B 109.8 .
C34 C38 C33 109.4(7) .
C34 C38 H38A 109.8 .
C34 C38 H38B 109.8 .
H38A C38 H38B 108.2 .
C34 C39 C35 109.3(7) .
C34 C39 H39A 109.8 .
C34 C39 H39B 109.8 .
C35 C39 H39A 109.8 .
C35 C39 H39B 109.8 .
H39A C39 H39B 108.3 .
C32 C40 C34 111.0(6) .
C32 C40 H40A 109.4 .
C32 C40 H40B 109.4 .
C34 C40 H40A 109.4 .
C34 C40 H40B 109.4 .
H40A C40 H40B 108.0 .
C33 C41 C35 108.0(7) .
C33 C41 H41A 110.1 .
C33 C41 H41B 110.1 .
C35 C41 H41A 110.1 .
C35 C41 H41B 110.1 .
H41A C41 H41B 108.4 .
C30 C42 H42A 109.5 .
C30 C42 H42B 109.5 .
C30 C42 H42C 109.5 .
H42A C42 H42B 109.5 .
H42A C42 H42C 109.5 .
H42B C42 H42C 109.5 .
N3 C43 H43A 108.3 .
N3 C43 H43B 108.3 .
N3 C43 C44 116.1(7) .
H43A C43 H43B 107.4 .
C44 C43 H43A 108.3 .
C44 C43 H43B 108.3 .
C45 C44 C43 120.6(7) .
C45 C44 C49 120.4(9) .
C49 C44 C43 118.8(8) .
O3 C45 C44 117.8(8) .
O3 C45 C46 122.5(8) .
C44 C45 C46 119.8(7) .
C45 C46 C50 122.1(7) .
C47 C46 C45 117.0(8) .
C47 C46 C50 120.8(8) .
C46 C47 H47 118.4 .
C48 C47 C46 123.3(9) .
C48 C47 H47 118.4 .
C47 C48 C60 120.3(9) .
C49 C48 C47 118.3(7) .
C49 C48 C60 121.4(8) .
C44 C49 H49 119.4 .
C48 C49 C44 121.1(8) .
C48 C49 H49 119.4 .
C54 C50 C46 111.2(7) .
C55 C50 C46 112.6(7) .
C55 C50 C54 107.8(8) .
C58 C50 C46 109.9(7) .
C58 C50 C54 108.1(7) .
C58 C50 C55 107.1(7) .
C54 C51 H51 109.4 .
C56 C51 H51 109.4 .
C56 C51 C54 109.2(8) .
C59 C51 H51 109.4 .
C59 C51 C54 109.5(8) .
C59 C51 C56 110.1(9) .
C56 C52 H52 109.5 .
C56 C52 C58 109.0(7) .
C57 C52 H52 109.5 .
C57 C52 C56 109.5(9) .
C57 C52 C58 109.8(7) .
C58 C52 H52 109.5 .
C55 C53 H53 109.7 .
C57 C53 H53 109.7 .
C57 C53 C55 109.6(9) .
C59 C53 H53 109.7 .
C59 C53 C55 109.0(9) .
C59 C53 C57 109.1(8) .
C50 C54 C51 110.6(7) .
C50 C54 H54A 109.5 .
C50 C54 H54B 109.5 .
C51 C54 H54A 109.5 .
C51 C54 H54B 109.5 .
H54A C54 H54B 108.1 .
C50 C55 C53 111.5(7) .
C50 C55 H55A 109.3 .
C50 C55 H55B 109.3 .
C53 C55 H55A 109.3 .
C53 C55 H55B 109.3 .
H55A C55 H55B 108.0 .
C51 C56 C52 109.2(7) .
C51 C56 H56A 109.8 .
C51 C56 H56B 109.8 .
C52 C56 H56A 109.8 .
C52 C56 H56B 109.8 .
H56A C56 H56B 108.3 .
C52 C57 C53 109.3(8) .
C52 C57 H57A 109.8 .
C52 C57 H57B 109.8 .
C53 C57 H57A 109.8 .
C53 C57 H57B 109.8 .
H57A C57 H57B 108.3 .
C50 C58 C52 111.8(8) .
C50 C58 H58A 109.3 .
C50 C58 H58B 109.3 .
C52 C58 H58A 109.3 .
C52 C58 H58B 109.3 .
H58A C58 H58B 107.9 .
C51 C59 C53 110.2(9) .
C51 C59 H59A 109.6 .
C51 C59 H59B 109.6 .
C53 C59 H59A 109.6 .
C53 C59 H59B 109.6 .
H59A C59 H59B 108.1 .
C48 C60 H60A 109.5 .
C48 C60 H60B 109.5 .
C48 C60 H60C 109.5 .
H60A C60 H60B 109.5 .
H60A C60 H60C 109.5 .
H60B C60 H60C 109.5 .
H10A C100 H10B 107.2 .
Cl11 C100 H10A 107.8 .
Cl11 C100 H10B 107.8 .
Cl11 C100 Cl12 117.9(12) .
Cl12 C100 H10A 107.8 .
Cl12 C100 H10B 107.8 .
H10C C101 H10D 107.3 .
Cl13 C101 H10C 108.1 .
Cl13 C101 H10D 108.1 .
Cl13 C101 Cl14 117(2) .
Cl14 C101 H10C 108.1 .
Cl14 C101 H10D 108.1 .
C101 Cl13 Cl33 103(3) 3
H20C C200 H20D 106.8 .
Cl21 C200 H20C 107.1 .
Cl21 C200 H20D 107.1 .
Cl21 C200 Cl22 120.7(11) .
Cl22 C200 H20C 107.1 .
Cl22 C200 H20D 107.1 .
H20E C201 H20F 107.6 .
Cl23 C201 H20E 108.7 .
Cl23 C201 H20F 108.7 .
Cl23 C201 Cl24 114.2(17) .
Cl24 C201 H20E 108.7 .
Cl24 C201 H20F 108.7 .
H30A C300 H30B 109.1 .
Cl31 C300 H30A 111.1 .
Cl31 C300 H30B 111.1 .
Cl31 C300 Cl32 103.2(12) .
Cl32 C300 H30A 111.1 .
Cl32 C300 H30B 111.1 .
H30C C301 H30D 105.0 .
Cl33 C301 H30C 102.7 .
Cl33 C301 H30D 102.7 .
Cl33 C301 Cl34 138(3) .
Cl34 C301 H30C 102.7 .
Cl34 C301 H30D 102.7 .

loop_
_geom_bond_atom_site_label_1
_geom_bond_atom_site_label_2
_geom_bond_distance
_geom_bond_site_symmetry_2
U1 Te1 3.1729(6) .
U1 O1 2.170(5) .
U1 O2 2.165(6) .
U1 O3 2.161(5) .
U1 N1 2.632(6) .
U1 N2 2.615(7) .
U1 N3 2.685(6) .
Te1 H1 0.8400 .
O1 C9 1.353(8) .
O2 C27 1.360(10) .
O3 C45 1.345(9) .
N1 C1 1.500(11) .
N1 C6 1.489(10) .
N1 C7 1.499(11) .
N2 C2 1.488(10) .
N2 C3 1.495(10) .
N2 C25 1.519(11) .
N3 C4 1.474(11) .
N3 C5 1.517(10) .
N3 C43 1.501(10) .
C1 H1A 0.9900 .
C1 H1B 0.9900 .
C1 C2 1.521(12) .
C2 H2A 0.9900 .
C2 H2B 0.9900 .
C3 H3A 0.9900 .
C3 H3B 0.9900 .
C3 C4 1.527(11) .
C4 H4A 0.9900 .
C4 H4B 0.9900 .
C5 H5A 0.9900 .
C5 H5B 0.9900 .
C5 C6 1.508(12) .
C6 H6A 0.9900 .
C6 H6B 0.9900 .
C7 H7A 0.9900 .
C7 H7B 0.9900 .
C7 C8 1.505(10) .
C8 C9 1.397(10) .
C8 C13 1.388(10) .
C9 C10 1.422(10) .
C10 C11 1.405(10) .
C10 C14 1.531(10) .
C11 H11 0.9500 .
C11 C12 1.386(10) .
C12 C13 1.393(10) .
C12 C24 1.500(10) .
C13 H13 0.9500 .
C14 C18 1.543(10) .
C14 C19 1.543(9) .
C14 C22 1.543(11) .
C15 H15 1.0000 .
C15 C18 1.544(10) .
C15 C20 1.533(13) .
C15 C23 1.526(11) .
C16 H16 1.0000 .
C16 C20 1.528(10) .
C16 C21 1.533(11) .
C16 C22 1.527(10) .
C17 H17 1.0000 .
C17 C19 1.531(10) .
C17 C21 1.524(12) .
C17 C23 1.539(11) .
C18 H18A 0.9900 .
C18 H18B 0.9900 .
C19 H19A 0.9900 .
C19 H19B 0.9900 .
C20 H20A 0.9900 .
C20 H20B 0.9900 .
C21 H21A 0.9900 .
C21 H21B 0.9900 .
C22 H22A 0.9900 .
C22 H22B 0.9900 .
C23 H23A 0.9900 .
C23 H23B 0.9900 .
C24 H24A 0.9800 .
C24 H24B 0.9800 .
C24 H24C 0.9800 .
C25 H25A 0.9900 .
C25 H25B 0.9900 .
C25 C26 1.487(12) .
C26 C27 1.407(11) .
C26 C31 1.370(12) .
C27 C28 1.409(12) .
C28 C29 1.393(12) .
C28 C32 1.535(12) .
C29 H29 0.9500 .
C29 C30 1.396(13) .
C30 C31 1.396(13) .
C30 C42 1.511(13) .
C31 H31 0.9500 .
C32 C36 1.547(11) .
C32 C37 1.555(11) .
C32 C40 1.541(10) .
C33 H33 1.0000 .
C33 C36 1.523(11) .
C33 C38 1.532(12) .
C33 C41 1.526(13) .
C34 H34 1.0000 .
C34 C38 1.530(12) .
C34 C39 1.522(12) .
C34 C40 1.548(11) .
C35 H35 1.0000 .
C35 C37 1.527(13) .
C35 C39 1.527(12) .
C35 C41 1.544(13) .
C36 H36A 0.9900 .
C36 H36B 0.9900 .
C37 H37A 0.9900 .
C37 H37B 0.9900 .
C38 H38A 0.9900 .
C38 H38B 0.9900 .
C39 H39A 0.9900 .
C39 H39B 0.9900 .
C40 H40A 0.9900 .
C40 H40B 0.9900 .
C41 H41A 0.9900 .
C41 H41B 0.9900 .
C42 H42A 0.9800 .
C42 H42B 0.9800 .
C42 H42C 0.9800 .
C43 H43A 0.9900 .
C43 H43B 0.9900 .
C43 C44 1.513(12) .
C44 C45 1.392(12) .
C44 C49 1.396(10) .
C45 C46 1.423(13) .
C46 C47 1.405(11) .
C46 C50 1.539(12) .
C47 H47 0.9500 .
C47 C48 1.382(13) .
C48 C49 1.376(13) .
C48 C60 1.516(11) .
C49 H49 0.9500 .
C50 C54 1.536(12) .
C50 C55 1.535(13) .
C50 C58 1.533(12) .
C51 H51 1.0000 .
C51 C54 1.550(13) .
C51 C56 1.520(14) .
C51 C59 1.504(16) .
C52 H52 1.0000 .
C52 C56 1.528(12) .
C52 C57 1.519(13) .
C52 C58 1.533(12) .
C53 H53 1.0000 .
C53 C55 1.543(14) .
C53 C57 1.523(14) .
C53 C59 1.517(16) .
C54 H54A 0.9900 .
C54 H54B 0.9900 .
C55 H55A 0.9900 .
C55 H55B 0.9900 .
C56 H56A 0.9900 .
C56 H56B 0.9900 .
C57 H57A 0.9900 .
C57 H57B 0.9900 .
C58 H58A 0.9900 .
C58 H58B 0.9900 .
C59 H59A 0.9900 .
C59 H59B 0.9900 .
C60 H60A 0.9800 .
C60 H60B 0.9800 .
C60 H60C 0.9800 .
C100 H10A 0.9900 .
C100 H10B 0.9900 .
C100 Cl11 1.626(17) .
C100 Cl12 1.711(18) .
C101 H10C 0.9900 .
C101 H10D 0.9900 .
C101 Cl13 1.62(2) .
C101 Cl14 1.67(2) .
Cl13 Cl33 2.39(2) 3
C200 H20C 0.9900 .
C200 H20D 0.9900 .
C200 Cl21 1.661(15) .
C200 Cl22 1.707(15) .
C201 H20E 0.9900 .
C201 H20F 0.9900 .
C201 Cl23 1.629(19) .
C201 Cl24 1.70(2) .
C300 H30A 0.9900 .
C300 H30B 0.9900 .
C300 Cl31 1.576(19) .
C300 Cl32 1.632(18) .
C301 H30C 0.9900 .
C301 H30D 0.9900 .
C301 Cl33 1.591(19) .
C301 Cl34 1.616(19) .

loop_
_geom_torsion_atom_site_label_1
_geom_torsion_atom_site_label_2
_geom_torsion_atom_site_label_3
_geom_torsion_atom_site_label_4
_geom_torsion
_geom_torsion_site_symmetry_4
U1 O1 C9 C8 -11.5(14) .
U1 O1 C9 C10 168.6(6) .
U1 O2 C27 C26 -7.5(12) .
U1 O2 C27 C28 172.2(6) .
U1 O3 C45 C44 -10.1(14) .
U1 O3 C45 C46 169.0(7) .
U1 N1 C1 C2 9.5(8) .
U1 N1 C6 C5 59.4(8) .
U1 N1 C7 C8 -75.0(7) .
U1 N2 C2 C1 60.8(7) .
U1 N2 C3 C4 11.8(9) .
U1 N2 C25 C26 -78.8(7) .
U1 N3 C4 C3 57.1(7) .
U1 N3 C5 C6 10.9(9) .
U1 N3 C43 C44 -73.2(7) .
O1 C9 C10 C11 -179.3(7) .
O1 C9 C10 C14 -0.6(11) .
O2 C27 C28 C29 -177.9(7) .
O2 C27 C28 C32 5.2(11) .
O3 C45 C46 C47 177.8(7) .
O3 C45 C46 C50 -1.4(12) .
N1 C1 C2 N2 -48.7(9) .
N1 C7 C8 C9 54.8(10) .
N1 C7 C8 C13 -128.4(8) .
N2 C3 C4 N3 -47.3(9) .
N2 C25 C26 C27 58.4(10) .
N2 C25 C26 C31 -124.6(8) .
N3 C5 C6 N1 -47.9(10) .
N3 C43 C44 C45 53.2(10) .
N3 C43 C44 C49 -131.2(7) .
C1 N1 C6 C5 -66.0(9) .
C1 N1 C7 C8 50.1(8) .
C2 N2 C3 C4 131.9(8) .
C2 N2 C25 C26 169.9(7) .
C3 N2 C2 C1 -66.7(9) .
C3 N2 C25 C26 47.7(9) .
C4 N3 C5 C6 132.3(8) .
C4 N3 C43 C44 172.2(6) .
C5 N3 C4 C3 -68.4(8) .
C5 N3 C43 C44 51.8(9) .
C6 N1 C1 C2 130.8(7) .
C6 N1 C7 C8 170.4(6) .
C7 N1 C1 C2 -111.9(7) .
C7 N1 C6 C5 174.6(7) .
C7 C8 C9 O1 -5.5(11) .
C7 C8 C9 C10 174.4(7) .
C7 C8 C13 C12 -174.4(7) .
C8 C9 C10 C11 0.8(11) .
C8 C9 C10 C14 179.5(7) .
C9 C8 C13 C12 2.4(12) .
C9 C10 C11 C12 0.8(11) .
C9 C10 C14 C18 58.4(9) .
C9 C10 C14 C19 178.2(7) .
C9 C10 C14 C22 -62.1(9) .
C10 C11 C12 C13 -0.8(11) .
C10 C11 C12 C24 177.6(7) .
C10 C14 C18 C15 -177.5(6) .
C10 C14 C19 C17 179.3(6) .
C10 C14 C22 C16 178.8(6) .
C11 C10 C14 C18 -122.9(7) .
C11 C10 C14 C19 -3.1(10) .
C11 C10 C14 C22 116.6(7) .
C11 C12 C13 C8 -0.8(11) .
C13 C8 C9 O1 177.7(7) .
C13 C8 C9 C10 -2.4(12) .
C14 C10 C11 C12 -177.9(7) .
C18 C14 C19 C17 -59.3(8) .
C18 C14 C22 C16 57.9(7) .
C18 C15 C20 C16 -60.5(8) .
C18 C15 C23 C17 60.3(9) .
C19 C14 C18 C15 59.6(8) .
C19 C14 C22 C16 -58.5(8) .
C19 C17 C21 C16 60.3(8) .
C19 C17 C23 C15 -59.3(9) .
C20 C15 C18 C14 58.9(8) .
C20 C15 C23 C17 -60.6(8) .
C20 C16 C21 C17 59.2(8) .
C20 C16 C22 C14 -59.5(8) .
C21 C16 C20 C15 -59.2(8) .
C21 C16 C22 C14 60.3(8) .
C21 C17 C19 C14 -60.4(8) .
C21 C17 C23 C15 60.8(8) .
C22 C14 C18 C15 -56.9(8) .
C22 C14 C19 C17 58.5(8) .
C22 C16 C20 C15 60.4(8) .
C22 C16 C21 C17 -60.4(8) .
C23 C15 C18 C14 -62.0(9) .
C23 C15 C20 C16 60.5(8) .
C23 C17 C19 C14 60.1(9) .
C23 C17 C21 C16 -60.3(8) .
C24 C12 C13 C8 -179.2(7) .
C25 N2 C2 C1 171.3(7) .
C25 N2 C3 C4 -106.4(8) .
C25 C26 C27 O2 -6.1(10) .
C25 C26 C27 C28 174.2(7) .
C25 C26 C31 C30 -174.2(7) .
C26 C27 C28 C29 1.7(11) .
C26 C27 C28 C32 -175.2(7) .
C27 C26 C31 C30 2.7(12) .
C27 C28 C29 C30 -0.9(12) .
C27 C28 C32 C36 61.8(9) .
C27 C28 C32 C37 -179.3(7) .
C27 C28 C32 C40 -59.1(10) .
C28 C29 C30 C31 0.9(13) .
C28 C29 C30 C42 -177.3(8) .
C28 C32 C36 C33 -179.7(7) .
C28 C32 C37 C35 -178.4(6) .
C28 C32 C40 C34 178.7(7) .
C29 C28 C32 C36 -115.0(8) .
C29 C28 C32 C37 4.0(10) .
C29 C28 C32 C40 124.2(8) .
C29 C30 C31 C26 -1.8(12) .
C31 C26 C27 O2 177.0(7) .
C31 C26 C27 C28 -2.7(11) .
C32 C28 C29 C30 176.1(8) .
C36 C32 C37 C35 -57.9(8) .
C36 C32 C40 C34 57.3(8) .
C36 C33 C38 C34 -61.2(9) .
C36 C33 C41 C35 61.0(9) .
C37 C32 C36 C33 58.4(9) .
C37 C32 C40 C34 -58.2(9) .
C37 C35 C39 C34 59.4(10) .
C37 C35 C41 C33 -60.3(9) .
C38 C33 C36 C32 59.5(9) .
C38 C33 C41 C35 -60.2(10) .
C38 C34 C39 C35 60.5(9) .
C38 C34 C40 C32 -59.7(9) .
C39 C34 C38 C33 -59.6(9) .
C39 C34 C40 C32 60.0(8) .
C39 C35 C37 C32 -60.4(9) .
C39 C35 C41 C33 60.8(9) .
C40 C32 C36 C33 -57.1(9) .
C40 C32 C37 C35 58.7(8) .
C40 C34 C38 C33 60.6(8) .
C40 C34 C39 C35 -58.9(9) .
C41 C33 C36 C32 -61.9(9) .
C41 C33 C38 C34 60.2(9) .
C41 C35 C37 C32 60.3(9) .
C41 C35 C39 C34 -61.5(9) .
C42 C30 C31 C26 176.4(8) .
C43 N3 C4 C3 171.5(6) .
C43 N3 C5 C6 -109.7(8) .
C43 C44 C45 O3 -4.3(11) .
C43 C44 C45 C46 176.7(7) .
C43 C44 C49 C48 -174.2(7) .
C44 C45 C46 C47 -3.1(11) .
C44 C45 C46 C50 177.7(7) .
C45 C44 C49 C48 1.5(12) .
C45 C46 C47 C48 2.9(12) .
C45 C46 C50 C54 63.9(10) .
C45 C46 C50 C55 -175.1(8) .
C45 C46 C50 C58 -55.7(10) .
C46 C47 C48 C49 -0.4(13) .
C46 C47 C48 C60 179.6(8) .
C46 C50 C54 C51 -178.2(8) .
C46 C50 C55 C53 178.9(8) .
C46 C50 C58 C52 179.3(7) .
C47 C46 C50 C54 -115.3(9) .
C47 C46 C50 C55 5.8(11) .
C47 C46 C50 C58 125.1(8) .
C47 C48 C49 C44 -1.9(13) .
C49 C44 C45 O3 -179.8(7) .
C49 C44 C45 C46 1.1(12) .
C50 C46 C47 C48 -177.9(8) .
C54 C50 C55 C53 -58.1(10) .
C54 C50 C58 C52 57.8(10) .
C54 C51 C56 C52 -61.2(11) .
C54 C51 C59 C53 60.4(11) .
C55 C50 C54 C51 57.9(10) .
C55 C50 C58 C52 -58.1(9) .
C55 C53 C57 C52 59.1(10) .
C55 C53 C59 C51 -59.8(11) .
C56 C51 C54 C50 60.5(10) .
C56 C51 C59 C53 -59.6(11) .
C56 C52 C57 C53 60.4(10) .
C56 C52 C58 C50 -59.9(10) .
C57 C52 C56 C51 -59.5(10) .
C57 C52 C58 C50 60.1(10) .
C57 C53 C55 C50 -60.0(11) .
C57 C53 C59 C51 59.8(11) .
C58 C50 C54 C51 -57.5(10) .
C58 C50 C55 C53 58.0(11) .
C58 C52 C56 C51 60.6(11) .
C58 C52 C57 C53 -59.2(10) .
C59 C51 C54 C50 -60.1(10) .
C59 C51 C56 C52 59.0(11) .
C59 C53 C55 C50 59.3(11) .
C59 C53 C57 C52 -60.2(11) .
C60 C48 C49 C44 178.2(8) .
Cl14 C101 Cl13 Cl33 79(5) 3
Cl34 C301 Cl33 Cl13 -111(4) 3

loop_
_twin_individual_id
_twin_individual_mass_fraction_refined
1 0.9966(4)
2 0.0034(4)
